data_7044047
loop_
_publ_author_name
'Nifant'ev, Ilya E.'
'Shlyahtin, Andrei V.'
'Bagrov, Vladimir V.'
'Minyaev, Mikhail M.'
'Churakov, Andrei'
'Karchevsky, Stanislav G.'
'Birin, Kirill P.'
'Ivchenko, Pavel V.'

_publ_section_title
;
 Mono-BHT heteroleptic magnesium complexes: synthesis, molecular structure
 and catalytic behavior in the ring-opening polymerization of cyclic
 esters
;
_journal_name_full 'Dalton Trans.'
_journal_paper_doi 10.1039/C7DT02469J
_journal_year 2017
_chemical_formula_moiety 'C46 H76 Mg2 O10'
_chemical_formula_sum 'C46 H76 Mg2 O10'
_chemical_formula_weight 837.68
_space_group_crystal_system monoclinic
_space_group_IT_number 14
_space_group_name_Hall '-P 2ybc'
_space_group_name_H-M_alt 'P 1 21/c 1'
_symmetry_space_group_name_Hall '-P 2ybc'
_symmetry_space_group_name_H-M 'P 1 21/c 1'
_atom_sites_solution_hydrogens geom
_audit_creation_method SHELXL-2014/7
_audit_update_record
;
2017-04-22 deposited with the CCDC.
2017-08-29 downloaded from the CCDC.
;
_cell_angle_alpha 90
_cell_angle_beta 91.322(1)
_cell_angle_gamma 90
_cell_formula_units_Z 4
_cell_length_a 22.1915(12)
_cell_length_b 9.8778(6)
_cell_length_c 26.2892(15)
_cell_measurement_reflns_used 9907
_cell_measurement_temperature 150(2)
_cell_measurement_theta_max 27.246
_cell_measurement_theta_min 2.203
_cell_volume 5761.1(6)
_computing_cell_refinement 'SAINT (Bruker, 2008)'
_computing_data_collection '<i>APEX2</i> (Bruker, 2008)'
_computing_data_reduction 'SAINT (Bruker, 2008)'
_computing_molecular_graphics 'SHELXTL (Sheldrick, 2008)'
_computing_publication_material 'SHELXTL (Sheldrick, 2008)'
_computing_structure_refinement 'SHELXL-2014/7 (Sheldrick, 2014)'
_computing_structure_solution 'SHELXTL (Sheldrick, 2008)'
_diffrn_ambient_temperature 150(2)
_diffrn_measured_fraction_theta_full 0.999
_diffrn_measured_fraction_theta_max 0.999
_diffrn_measurement_device_type 'Bruker SMART APEX II'
_diffrn_measurement_method \w
_diffrn_radiation_type MoK\a
_diffrn_radiation_wavelength 0.71073
_diffrn_reflns_av_R_equivalents 0.0315
_diffrn_reflns_av_unetI/netI 0.0284
_diffrn_reflns_Laue_measured_fraction_full 0.999
_diffrn_reflns_Laue_measured_fraction_max 0.999
_diffrn_reflns_limit_h_max 27
_diffrn_reflns_limit_h_min -27
_diffrn_reflns_limit_k_max 12
_diffrn_reflns_limit_k_min -12
_diffrn_reflns_limit_l_max 32
_diffrn_reflns_limit_l_min -32
_diffrn_reflns_number 49247
_diffrn_reflns_point_group_measured_fraction_full 0.999
_diffrn_reflns_point_group_measured_fraction_max 0.999
_diffrn_reflns_theta_full 25.242
_diffrn_reflns_theta_max 25.999
_diffrn_reflns_theta_min 0.918
_exptl_absorpt_coefficient_mu 0.085
_exptl_absorpt_correction_T_max 0.7461
_exptl_absorpt_correction_T_min 0.6685
_exptl_absorpt_correction_type multi-scan
_exptl_absorpt_process_details 'SADABS (Bruker, 2008)'
_exptl_crystal_colour colourless
_exptl_crystal_density_diffrn 0.966
_exptl_crystal_description prism
_exptl_crystal_F_000 1824
_exptl_crystal_size_max 0.300
_exptl_crystal_size_mid 0.300
_exptl_crystal_size_min 0.100
_refine_diff_density_max 0.606
_refine_diff_density_min -0.328
_refine_diff_density_rms 0.050
_refine_ls_extinction_method none
_refine_ls_goodness_of_fit_ref 1.042
_refine_ls_hydrogen_treatment constr
_refine_ls_matrix_type full
_refine_ls_number_parameters 557
_refine_ls_number_reflns 11320
_refine_ls_number_restraints 51
_refine_ls_restrained_S_all 1.044
_refine_ls_R_factor_all 0.0800
_refine_ls_R_factor_gt 0.0594
_refine_ls_shift/su_max 0.001
_refine_ls_shift/su_mean 0.000
_refine_ls_structure_factor_coef Fsqd
_refine_ls_weighting_details 'w=1/[\s^2^(Fo^2^)+(0.0929P)^2^+2.9686P] where P=(Fo^2^+2Fc^2^)/3'
_refine_ls_weighting_scheme calc
_refine_ls_wR_factor_gt 0.1627
_refine_ls_wR_factor_ref 0.1757
_reflns_Friedel_coverage 0.000
_reflns_number_gt 8362
_reflns_number_total 11320
_reflns_threshold_expression 'I > 2\s(I)'
_cod_data_source_file c7dt02469j2.cif
_cod_data_source_block a_sq
_cod_database_code 7044047
_shelx_shelxl_version_number 2014/7
_shelx_space_group_comment
;
The symmetry employed for this shelxl refinement is uniquely defined
by the following loop, which should always be used as a source of
symmetry information in preference to the above space-group names.
They are only intended as comments.
;
_shelx_estimated_absorpt_t_min 0.975
_shelx_estimated_absorpt_t_max 0.992

loop_
_space_group_symop_operation_xyz
'x, y, z'
'-x, y+1/2, -z+1/2'
'-x, -y, -z'
'x, -y-1/2, z-1/2'

loop_
_atom_site_label
_atom_site_type_symbol
_atom_site_fract_x
_atom_site_fract_y
_atom_site_fract_z
_atom_site_U_iso_or_equiv
_atom_site_adp_type
_atom_site_occupancy
_atom_site_site_symmetry_order
_atom_site_calc_flag
_atom_site_refinement_flags_posn
_atom_site_refinement_flags_adp
_atom_site_refinement_flags_occupancy
_atom_site_disorder_assembly
_atom_site_disorder_group
Mg1 Mg 0.68175(3) 0.48598(7) 0.58277(3) 0.02999(18) Uani 1 1 d . . . . .
Mg2 Mg 0.81620(3) 0.53492(7) 0.60108(3) 0.03322(19) Uani 1 1 d . . . . .
O1 O 0.62245(6) 0.61458(14) 0.59976(5) 0.0309(3) Uani 1 1 d . . . . .
O2 O 0.87116(7) 0.39147(15) 0.60888(6) 0.0379(4) Uani 1 1 d . . . . .
O3 O 0.63953(7) 0.39803(16) 0.51878(6) 0.0365(4) Uani 1 1 d . . . . .
C1 C 0.57485(10) 0.3783(3) 0.51665(9) 0.0424(6) Uani 1 1 d . . . . .
H1A H 0.5541 0.4532 0.5341 0.051 Uiso 1 1 calc R U . . .
H1B H 0.5639 0.2918 0.5331 0.051 Uiso 1 1 calc R U . . .
C2 C 0.55722(12) 0.3758(3) 0.46045(10) 0.0533(7) Uani 1 1 d . . . . .
H2A H 0.5218 0.3168 0.4539 0.064 Uiso 1 1 calc R U . . .
H2B H 0.5483 0.4679 0.4475 0.064 Uiso 1 1 calc R U . . .
C3 C 0.61282(13) 0.3187(3) 0.43719(10) 0.0536(7) Uani 1 1 d . . . . .
H3A H 0.6131 0.2187 0.4392 0.064 Uiso 1 1 calc R U . . .
H3B H 0.6156 0.3462 0.4011 0.064 Uiso 1 1 calc R U . . .
C4 C 0.66253(12) 0.3772(3) 0.46807(10) 0.0516(7) Uani 1 1 d . . . . .
H4A H 0.6974 0.3147 0.4693 0.062 Uiso 1 1 calc R U . . .
H4B H 0.6756 0.4643 0.4533 0.062 Uiso 1 1 calc R U . . .
O4 O 0.82529(7) 0.70416(16) 0.64765(7) 0.0433(4) Uani 1 1 d . . . . .
C5 C 0.79124(14) 0.7213(3) 0.69373(12) 0.0637(8) Uani 1 1 d D . . . .
H5C H 0.8095 0.6737 0.7234 0.076 Uiso 0.28 1 calc R U P A 2
H5D H 0.7483 0.6958 0.6893 0.076 Uiso 0.28 1 calc R U P A 2
H5A H 0.7935 0.6382 0.7147 0.076 Uiso 0.72 1 calc R U P B 1
H5B H 0.7484 0.7400 0.6851 0.076 Uiso 0.72 1 calc R U P B 1
C6A C 0.8185(2) 0.8376(5) 0.7220(2) 0.0659(12) Uani 0.72 1 d D U P C 1
H6AA H 0.8532 0.8089 0.7437 0.079 Uiso 0.72 1 calc R U P C 1
H6AB H 0.7886 0.8843 0.7431 0.079 Uiso 0.72 1 calc R U P C 1
C7A C 0.8380(3) 0.9249(7) 0.6784(3) 0.0641(16) Uani 0.72 1 d D U P C 1
H7AA H 0.8712 0.9861 0.6893 0.077 Uiso 0.72 1 calc R U P C 1
H7AB H 0.8040 0.9802 0.6650 0.077 Uiso 0.72 1 calc R U P C 1
C6B C 0.8011(6) 0.8767(13) 0.6956(5) 0.069(2) Uani 0.28 1 d D U P C 2
H6BA H 0.7707 0.9205 0.6729 0.083 Uiso 0.28 1 calc R U P C 2
H6BB H 0.7941 0.9086 0.7307 0.083 Uiso 0.28 1 calc R U P C 2
C7B C 0.8624(6) 0.922(2) 0.6803(7) 0.059(3) Uani 0.28 1 d D U P C 2
H7BA H 0.8642 1.0174 0.6694 0.071 Uiso 0.28 1 calc R U P C 2
H7BB H 0.8946 0.9009 0.7058 0.071 Uiso 0.28 1 calc R U P C 2
C8 C 0.85917(15) 0.8261(3) 0.63833(13) 0.0644(8) Uani 1 1 d D . . . .
H8C H 0.8409 0.8725 0.6084 0.077 Uiso 0.28 1 calc R U P C 2
H8D H 0.9007 0.8002 0.6295 0.077 Uiso 0.28 1 calc R U P C 2
H8A H 0.8504 0.8612 0.6037 0.077 Uiso 0.72 1 calc R U P C 1
H8B H 0.9030 0.8092 0.6422 0.077 Uiso 0.72 1 calc R U P C 1
O11 O 0.74506(6) 0.47547(16) 0.63855(6) 0.0350(4) Uani 1 1 d . . . . .
O12 O 0.65722(7) 0.30176(15) 0.62034(6) 0.0360(4) Uani 1 1 d . . . . .
O13 O 0.67973(8) 0.17743(17) 0.68960(6) 0.0438(4) Uani 1 1 d . . . . .
O21 O 0.75396(7) 0.54434(17) 0.54497(6) 0.0376(4) Uani 1 1 d . . . . .
O22 O 0.86447(7) 0.64379(17) 0.54512(7) 0.0419(4) Uani 1 1 d . . . . .
O23 O 0.85805(8) 0.69929(19) 0.46301(7) 0.0532(5) Uani 1 1 d . . . . .
C11 C 0.73999(11) 0.3695(2) 0.67346(9) 0.0400(5) Uani 1 1 d . . . . .
H11A H 0.7336 0.4064 0.7079 0.048 Uiso 1 1 calc R U . . .
H11B H 0.7776 0.3155 0.6744 0.048 Uiso 1 1 calc R U . . .
C12 C 0.68735(10) 0.2807(2) 0.65758(9) 0.0337(5) Uani 1 1 d . . . . .
C13 C 0.62995(11) 0.0866(2) 0.67755(9) 0.0409(5) Uani 1 1 d . . . . .
H13A H 0.6294 0.0638 0.6409 0.049 Uiso 1 1 calc R U . . .
H13B H 0.5912 0.1302 0.6856 0.049 Uiso 1 1 calc R U . . .
C14 C 0.63882(14) -0.0385(3) 0.70879(12) 0.0573(7) Uani 1 1 d . . . . .
H14A H 0.6044 -0.0993 0.7033 0.086 Uiso 1 1 calc R U . . .
H14B H 0.6421 -0.0140 0.7449 0.086 Uiso 1 1 calc R U . . .
H14C H 0.6758 -0.0843 0.6987 0.086 Uiso 1 1 calc R U . . .
C21 C 0.77297(11) 0.5993(3) 0.49949(9) 0.0408(5) Uani 1 1 d . . . . .
H21A H 0.7462 0.6752 0.4893 0.049 Uiso 1 1 calc R U . . .
H21B H 0.7707 0.5297 0.4724 0.049 Uiso 1 1 calc R U . . .
C22 C 0.83682(11) 0.6497(2) 0.50548(10) 0.0390(5) Uani 1 1 d . . . . .
C23 C 0.92230(13) 0.7352(3) 0.46336(12) 0.0629(8) Uani 1 1 d . . . . .
H23A H 0.9303 0.7971 0.4347 0.076 Uiso 1 1 calc R U . . .
H23B H 0.9331 0.7827 0.4954 0.076 Uiso 1 1 calc R U . . .
C24 C 0.95871(16) 0.6142(4) 0.4588(2) 0.1044(15) Uani 1 1 d . . . . .
H24A H 1.0012 0.6397 0.4562 0.157 Uiso 1 1 calc R U . . .
H24B H 0.9459 0.5640 0.4283 0.157 Uiso 1 1 calc R U . . .
H24C H 0.9536 0.5572 0.4889 0.157 Uiso 1 1 calc R U . . .
C31 C 0.58303(9) 0.7110(2) 0.60930(8) 0.0284(4) Uani 1 1 d . . . . .
C32 C 0.54084(10) 0.6974(2) 0.64924(8) 0.0322(5) Uani 1 1 d . . . . .
C33 C 0.49789(10) 0.7978(2) 0.65599(8) 0.0374(5) Uani 1 1 d . . . . .
H33 H 0.4695 0.7864 0.6822 0.045 Uiso 1 1 calc R U . . .
C34 C 0.49441(11) 0.9137(2) 0.62642(9) 0.0379(5) Uani 1 1 d . . . . .
C35 C 0.53646(10) 0.9287(2) 0.58895(9) 0.0366(5) Uani 1 1 d . . . . .
H35 H 0.5350 1.0081 0.5686 0.044 Uiso 1 1 calc R U . . .
C36 C 0.58117(10) 0.8326(2) 0.57958(8) 0.0321(5) Uani 1 1 d . . . . .
C37 C 0.54206(11) 0.5729(2) 0.68484(9) 0.0391(5) Uani 1 1 d . . . . .
C38 C 0.62723(11) 0.8587(2) 0.53812(9) 0.0366(5) Uani 1 1 d . . . . .
C39 C 0.44600(13) 1.0196(3) 0.63396(11) 0.0554(7) Uani 1 1 d . . . . .
H39A H 0.4649 1.1067 0.6422 0.083 Uiso 1 1 calc R U . . .
H39B H 0.4202 0.9919 0.6619 0.083 Uiso 1 1 calc R U . . .
H39C H 0.4215 1.0287 0.6026 0.083 Uiso 1 1 calc R U . . .
C41 C 0.49582(13) 0.5836(3) 0.72717(10) 0.0566(7) Uani 1 1 d . . . . .
H41A H 0.4551 0.5875 0.7120 0.085 Uiso 1 1 calc R U . . .
H41B H 0.5035 0.6660 0.7471 0.085 Uiso 1 1 calc R U . . .
H41C H 0.4993 0.5044 0.7495 0.085 Uiso 1 1 calc R U . . .
C42 C 0.60441(12) 0.5597(3) 0.71124(10) 0.0467(6) Uani 1 1 d . . . . .
H42A H 0.6062 0.4752 0.7307 0.070 Uiso 1 1 calc R U . . .
H42B H 0.6110 0.6366 0.7343 0.070 Uiso 1 1 calc R U . . .
H42C H 0.6357 0.5592 0.6855 0.070 Uiso 1 1 calc R U . . .
C43 C 0.52678(11) 0.4436(2) 0.65460(10) 0.0435(6) Uani 1 1 d . . . . .
H43A H 0.4865 0.4523 0.6388 0.065 Uiso 1 1 calc R U . . .
H43B H 0.5276 0.3656 0.6776 0.065 Uiso 1 1 calc R U . . .
H43C H 0.5565 0.4306 0.6281 0.065 Uiso 1 1 calc R U . . .
C44 C 0.61896(13) 0.9987(3) 0.51294(11) 0.0508(7) Uani 1 1 d . . . . .
H44A H 0.6236 1.0696 0.5388 0.076 Uiso 1 1 calc R U . . .
H44B H 0.5786 1.0045 0.4971 0.076 Uiso 1 1 calc R U . . .
H44C H 0.6494 1.0110 0.4869 0.076 Uiso 1 1 calc R U . . .
C45 C 0.69158(11) 0.8575(3) 0.56117(10) 0.0443(6) Uani 1 1 d . . . . .
H45A H 0.7000 0.7685 0.5762 0.066 Uiso 1 1 calc R U . . .
H45B H 0.6952 0.9273 0.5875 0.066 Uiso 1 1 calc R U . . .
H45C H 0.7205 0.8757 0.5344 0.066 Uiso 1 1 calc R U . . .
C46 C 0.61959(11) 0.7524(2) 0.49536(9) 0.0411(5) Uani 1 1 d . . . . .
H46A H 0.6269 0.6618 0.5094 0.062 Uiso 1 1 calc R U . . .
H46B H 0.6485 0.7708 0.4686 0.062 Uiso 1 1 calc R U . . .
H46C H 0.5785 0.7572 0.4810 0.062 Uiso 1 1 calc R U . . .
C51 C 0.90813(10) 0.2871(2) 0.61317(9) 0.0341(5) Uani 1 1 d . . . . .
C52 C 0.90374(10) 0.1761(2) 0.57861(9) 0.0380(5) Uani 1 1 d . . . . .
C53 C 0.94464(11) 0.0700(2) 0.58393(10) 0.0420(6) Uani 1 1 d . . . . .
H53 H 0.9421 -0.0025 0.5603 0.050 Uiso 1 1 calc R U . . .
C54 C 0.98883(11) 0.0647(2) 0.62189(10) 0.0429(6) Uani 1 1 d . . . . .
C55 C 0.99245(10) 0.1730(2) 0.65528(10) 0.0414(6) Uani 1 1 d . . . . .
H55 H 1.0225 0.1712 0.6816 0.050 Uiso 1 1 calc R U . . .
C56 C 0.95410(10) 0.2845(2) 0.65204(9) 0.0368(5) Uani 1 1 d . . . . .
C57 C 0.85494(12) 0.1736(2) 0.53596(10) 0.0454(6) Uani 1 1 d . . . . .
C58 C 0.96141(11) 0.4042(3) 0.68966(10) 0.0449(6) Uani 1 1 d . . . . .
C59 C 1.03164(13) -0.0540(3) 0.62663(13) 0.0580(7) Uani 1 1 d . . . . .
H59A H 1.0705 -0.0229 0.6408 0.087 Uiso 1 1 calc R U . . .
H59B H 1.0376 -0.0937 0.5930 0.087 Uiso 1 1 calc R U . . .
H59C H 1.0146 -0.1223 0.6492 0.087 Uiso 1 1 calc R U . . .
C61 C 1.01402(14) 0.3819(3) 0.72820(12) 0.0647(8) Uani 1 1 d . . . . .
H61A H 1.0060 0.3014 0.7488 0.097 Uiso 1 1 calc R U . . .
H61B H 1.0179 0.4612 0.7505 0.097 Uiso 1 1 calc R U . . .
H61C H 1.0515 0.3691 0.7098 0.097 Uiso 1 1 calc R U . . .
C62 C 0.90423(13) 0.4208(3) 0.72094(11) 0.0596(7) Uani 1 1 d . . . . .
H62A H 0.8982 0.3394 0.7415 0.089 Uiso 1 1 calc R U . . .
H62B H 0.8694 0.4338 0.6979 0.089 Uiso 1 1 calc R U . . .
H62C H 0.9087 0.4997 0.7433 0.089 Uiso 1 1 calc R U . . .
C63 C 0.97477(12) 0.5357(3) 0.66127(11) 0.0519(7) Uani 1 1 d . . . . .
H63A H 0.9435 0.5510 0.6350 0.078 Uiso 1 1 calc R U . . .
H63B H 1.0141 0.5287 0.6453 0.078 Uiso 1 1 calc R U . . .
H63C H 0.9752 0.6115 0.6853 0.078 Uiso 1 1 calc R U . . .
C64 C 0.85673(16) 0.0443(3) 0.50375(12) 0.0647(8) Uani 1 1 d . . . . .
H64A H 0.8490 -0.0344 0.5254 0.097 Uiso 1 1 calc R U . . .
H64B H 0.8965 0.0352 0.4887 0.097 Uiso 1 1 calc R U . . .
H64C H 0.8258 0.0493 0.4766 0.097 Uiso 1 1 calc R U . . .
C65 C 0.86499(14) 0.2925(3) 0.49898(10) 0.0534(7) Uani 1 1 d . . . . .
H65A H 0.8683 0.3772 0.5183 0.080 Uiso 1 1 calc R U . . .
H65B H 0.8308 0.2984 0.4748 0.080 Uiso 1 1 calc R U . . .
H65C H 0.9022 0.2774 0.4804 0.080 Uiso 1 1 calc R U . . .
C66 C 0.79198(12) 0.1818(3) 0.55858(11) 0.0529(7) Uani 1 1 d . . . . .
H66A H 0.7856 0.1036 0.5807 0.079 Uiso 1 1 calc R U . . .
H66B H 0.7615 0.1818 0.5310 0.079 Uiso 1 1 calc R U . . .
H66C H 0.7886 0.2653 0.5784 0.079 Uiso 1 1 calc R U . . .

loop_
_atom_site_aniso_label
_atom_site_aniso_U_11
_atom_site_aniso_U_22
_atom_site_aniso_U_33
_atom_site_aniso_U_23
_atom_site_aniso_U_13
_atom_site_aniso_U_12
Mg1 0.0241(3) 0.0306(4) 0.0352(4) -0.0004(3) -0.0005(3) -0.0041(3)
Mg2 0.0244(4) 0.0305(4) 0.0446(4) 0.0075(3) -0.0016(3) -0.0056(3)
O1 0.0296(8) 0.0277(7) 0.0354(8) 0.0017(6) 0.0016(6) -0.0021(6)
O2 0.0322(8) 0.0286(8) 0.0524(10) -0.0001(7) -0.0073(7) -0.0007(6)
O3 0.0296(8) 0.0405(9) 0.0391(9) -0.0062(7) -0.0056(7) -0.0045(6)
C1 0.0332(12) 0.0491(14) 0.0449(14) -0.0047(11) -0.0011(10) -0.0067(11)
C2 0.0417(14) 0.0738(19) 0.0438(14) -0.0083(13) -0.0107(11) -0.0106(13)
C3 0.0643(18) 0.0542(16) 0.0423(14) -0.0052(12) -0.0009(13) -0.0004(14)
C4 0.0430(14) 0.0702(18) 0.0418(14) -0.0073(13) 0.0070(11) 0.0037(13)
O4 0.0409(9) 0.0319(8) 0.0568(11) 0.0004(7) -0.0052(8) -0.0102(7)
C5 0.0571(17) 0.0668(19) 0.0678(19) -0.0218(15) 0.0171(15) -0.0140(15)
C6A 0.069(3) 0.065(3) 0.063(3) -0.009(2) 0.001(2) -0.021(2)
C7A 0.086(4) 0.044(2) 0.062(3) -0.0129(19) 0.001(3) -0.028(3)
C6B 0.076(6) 0.080(5) 0.051(5) 0.000(4) 0.003(5) -0.040(5)
C7B 0.065(6) 0.059(5) 0.053(5) -0.009(4) -0.005(5) -0.035(5)
C8 0.074(2) 0.0416(15) 0.079(2) -0.0046(14) 0.0137(17) -0.0219(14)
O11 0.0306(8) 0.0438(9) 0.0303(8) 0.0089(7) -0.0033(6) -0.0040(7)
O12 0.0347(8) 0.0353(8) 0.0380(9) 0.0022(7) -0.0006(7) -0.0065(7)
O13 0.0457(9) 0.0417(9) 0.0436(9) 0.0087(7) -0.0043(7) -0.0126(7)
O21 0.0304(8) 0.0528(10) 0.0296(8) 0.0086(7) 0.0019(6) -0.0024(7)
O22 0.0333(8) 0.0414(9) 0.0510(10) 0.0078(8) 0.0042(8) -0.0084(7)
O23 0.0548(11) 0.0568(11) 0.0482(10) 0.0080(9) 0.0079(9) -0.0109(9)
C11 0.0392(13) 0.0445(13) 0.0359(12) 0.0098(10) -0.0048(10) -0.0099(10)
C12 0.0351(12) 0.0311(11) 0.0352(12) 0.0005(9) 0.0082(10) -0.0048(9)
C13 0.0444(13) 0.0341(12) 0.0440(13) 0.0009(10) 0.0001(11) -0.0125(10)
C14 0.0601(17) 0.0408(15) 0.0711(19) 0.0070(13) 0.0014(15) -0.0083(13)
C21 0.0389(13) 0.0499(14) 0.0336(12) 0.0080(10) 0.0016(10) -0.0030(11)
C22 0.0425(13) 0.0305(12) 0.0445(14) 0.0027(10) 0.0153(11) -0.0079(10)
C23 0.0600(18) 0.0645(19) 0.0656(19) 0.0019(15) 0.0289(15) -0.0252(15)
C24 0.057(2) 0.096(3) 0.162(4) -0.003(3) 0.048(3) -0.021(2)
C31 0.0267(10) 0.0278(10) 0.0304(11) -0.0042(8) -0.0038(8) -0.0050(8)
C32 0.0324(11) 0.0349(11) 0.0292(11) -0.0024(9) -0.0027(9) -0.0025(9)
C33 0.0352(12) 0.0460(13) 0.0310(11) -0.0060(10) 0.0001(9) 0.0026(10)
C34 0.0409(13) 0.0368(12) 0.0357(12) -0.0075(10) -0.0061(10) 0.0069(10)
C35 0.0430(13) 0.0268(11) 0.0396(12) 0.0002(9) -0.0100(10) -0.0001(9)
C36 0.0336(11) 0.0280(11) 0.0343(11) -0.0015(9) -0.0048(9) -0.0061(9)
C37 0.0403(13) 0.0438(13) 0.0335(12) 0.0087(10) 0.0055(10) 0.0018(10)
C38 0.0401(12) 0.0291(11) 0.0408(13) 0.0048(9) 0.0006(10) -0.0067(9)
C39 0.0598(17) 0.0552(16) 0.0509(16) -0.0074(13) -0.0010(13) 0.0214(14)
C41 0.0613(18) 0.0649(18) 0.0443(15) 0.0152(13) 0.0179(13) 0.0093(14)
C42 0.0522(15) 0.0510(15) 0.0365(13) 0.0072(11) -0.0050(11) 0.0062(12)
C43 0.0434(13) 0.0402(13) 0.0472(14) 0.0113(11) 0.0075(11) -0.0052(11)
C44 0.0600(17) 0.0375(13) 0.0554(16) 0.0124(12) 0.0079(13) -0.0064(12)
C45 0.0393(13) 0.0377(13) 0.0561(15) 0.0019(11) 0.0055(11) -0.0131(10)
C46 0.0465(14) 0.0410(13) 0.0360(12) 0.0048(10) 0.0048(10) -0.0039(11)
C51 0.0290(11) 0.0294(11) 0.0439(13) 0.0062(9) 0.0025(9) -0.0050(9)
C52 0.0383(12) 0.0273(11) 0.0484(14) 0.0071(10) 0.0041(10) -0.0091(9)
C53 0.0460(14) 0.0270(11) 0.0535(15) 0.0036(10) 0.0121(12) -0.0075(10)
C54 0.0391(13) 0.0328(12) 0.0573(15) 0.0118(11) 0.0132(12) 0.0013(10)
C55 0.0310(12) 0.0432(13) 0.0500(14) 0.0111(11) 0.0007(10) 0.0011(10)
C56 0.0316(11) 0.0357(12) 0.0430(13) 0.0056(10) 0.0006(10) -0.0013(9)
C57 0.0557(15) 0.0311(12) 0.0492(14) 0.0005(10) -0.0069(12) -0.0127(11)
C58 0.0376(13) 0.0488(14) 0.0477(14) -0.0029(11) -0.0111(11) 0.0034(11)
C59 0.0523(16) 0.0440(15) 0.078(2) 0.0111(14) 0.0129(15) 0.0130(13)
C61 0.0614(18) 0.072(2) 0.0599(18) -0.0079(15) -0.0245(15) 0.0093(15)
C62 0.0568(17) 0.0705(19) 0.0514(16) -0.0042(14) 0.0000(13) 0.0083(15)
C63 0.0475(15) 0.0404(14) 0.0672(18) -0.0098(12) -0.0131(13) -0.0066(12)
C64 0.093(2) 0.0370(15) 0.0632(19) -0.0073(13) -0.0123(17) -0.0126(15)
C65 0.0707(19) 0.0415(14) 0.0477(15) 0.0040(12) -0.0057(13) -0.0081(13)
C66 0.0483(15) 0.0428(14) 0.0669(18) 0.0047(13) -0.0129(13) -0.0189(12)

loop_
_atom_type_symbol
_atom_type_description
_atom_type_scat_dispersion_real
_atom_type_scat_dispersion_imag
_atom_type_scat_source
C C 0.0033 0.0016 'International Tables Vol C Tables 4.2.6.8 and 6.1.1.4'
H H 0.0000 0.0000 'International Tables Vol C Tables 4.2.6.8 and 6.1.1.4'
O O 0.0106 0.0060 'International Tables Vol C Tables 4.2.6.8 and 6.1.1.4'
Mg Mg 0.0486 0.0363 'International Tables Vol C Tables 4.2.6.8 and 6.1.1.4'

loop_
_geom_angle_atom_site_label_1
_geom_angle_atom_site_label_2
_geom_angle_atom_site_label_3
_geom_angle
O1 Mg1 O21 119.76(7)
O1 Mg1 O11 109.94(7)
O21 Mg1 O11 79.74(6)
O1 Mg1 O3 99.65(7)
O21 Mg1 O3 93.98(7)
O11 Mg1 O3 148.92(7)
O1 Mg1 O12 106.00(7)
O21 Mg1 O12 133.70(7)
O11 Mg1 O12 78.52(6)
O3 Mg1 O12 84.52(7)
O2 Mg2 O11 104.26(7)
O2 Mg2 O21 123.48(8)
O11 Mg2 O21 80.50(6)
O2 Mg2 O4 119.24(8)
O11 Mg2 O4 90.76(7)
O21 Mg2 O4 116.93(8)
O2 Mg2 O22 96.93(7)
O11 Mg2 O22 156.53(7)
O21 Mg2 O22 79.45(7)
O4 Mg2 O22 87.55(7)
C31 O1 Mg1 175.64(14)
C51 O2 Mg2 177.44(15)
C1 O3 C4 108.32(17)
C1 O3 Mg1 120.74(13)
C4 O3 Mg1 129.45(14)
O3 C1 C2 105.80(19)
O3 C1 H1A 110.6
C2 C1 H1A 110.6
O3 C1 H1B 110.6
C2 C1 H1B 110.6
H1A C1 H1B 108.7
C3 C2 C1 101.9(2)
C3 C2 H2A 111.4
C1 C2 H2A 111.4
C3 C2 H2B 111.4
C1 C2 H2B 111.4
H2A C2 H2B 109.2
C4 C3 C2 103.9(2)
C4 C3 H3A 111.0
C2 C3 H3A 111.0
C4 C3 H3B 111.0
C2 C3 H3B 111.0
H3A C3 H3B 109.0
O3 C4 C3 106.7(2)
O3 C4 H4A 110.4
C3 C4 H4A 110.4
O3 C4 H4B 110.4
C3 C4 H4B 110.4
H4A C4 H4B 108.6
C8 O4 C5 109.1(2)
C8 O4 Mg2 127.93(17)
C5 O4 Mg2 122.66(15)
O4 C5 C6A 107.0(3)
O4 C5 C6B 93.8(5)
O4 C5 H5C 113.0
C6B C5 H5C 113.0
O4 C5 H5D 113.0
C6B C5 H5D 113.0
H5C C5 H5D 110.4
O4 C5 H5A 110.3
C6A C5 H5A 110.3
O4 C5 H5B 110.3
C6A C5 H5B 110.3
H5A C5 H5B 108.6
C5 C6A C7A 100.6(4)
C5 C6A H6AA 111.7
C7A C6A H6AA 111.7
C5 C6A H6AB 111.7
C7A C6A H6AB 111.7
H6AA C6A H6AB 109.4
C6A C7A C8 105.0(5)
C6A C7A H7AA 110.7
C8 C7A H7AA 110.7
C6A C7A H7AB 110.7
C8 C7A H7AB 110.7
H7AA C7A H7AB 108.8
C7B C6B C5 114.4(12)
C7B C6B H6BA 108.7
C5 C6B H6BA 108.7
C7B C6B H6BB 108.7
C5 C6B H6BB 108.7
H6BA C6B H6BB 107.6
C8 C7B C6B 89.0(9)
C8 C7B H7BA 113.8
C6B C7B H7BA 113.8
C8 C7B H7BB 113.8
C6B C7B H7BB 113.8
H7BA C7B H7BB 111.0
O4 C8 C7B 115.5(8)
O4 C8 C7A 104.4(3)
O4 C8 H8C 108.4
C7B C8 H8C 108.4
O4 C8 H8D 108.4
C7B C8 H8D 108.4
H8C C8 H8D 107.5
O4 C8 H8A 110.9
C7A C8 H8A 110.9
O4 C8 H8B 110.9
C7A C8 H8B 110.9
H8A C8 H8B 108.9
C11 O11 Mg2 128.98(14)
C11 O11 Mg1 116.87(13)
Mg2 O11 Mg1 100.05(7)
C12 O12 Mg1 112.52(14)
C12 O13 C13 116.16(18)
C21 O21 Mg1 143.88(14)
C21 O21 Mg2 115.81(13)
Mg1 O21 Mg2 99.71(7)
C22 O22 Mg2 111.67(14)
C22 O23 C23 116.8(2)
O11 C11 C12 109.06(18)
O11 C11 H11A 109.9
C12 C11 H11A 109.9
O11 C11 H11B 109.9
C12 C11 H11B 109.9
H11A C11 H11B 108.3
O12 C12 O13 125.1(2)
O12 C12 C11 122.7(2)
O13 C12 C11 112.17(19)
O13 C13 C14 107.5(2)
O13 C13 H13A 110.2
C14 C13 H13A 110.2
O13 C13 H13B 110.2
C14 C13 H13B 110.2
H13A C13 H13B 108.5
C13 C14 H14A 109.5
C13 C14 H14B 109.5
H14A C14 H14B 109.5
C13 C14 H14C 109.5
H14A C14 H14C 109.5
H14B C14 H14C 109.5
O21 C21 C22 110.06(19)
O21 C21 H21A 109.6
C22 C21 H21A 109.6
O21 C21 H21B 109.6
C22 C21 H21B 109.6
H21A C21 H21B 108.2
O22 C22 O23 124.7(2)
O22 C22 C21 122.4(2)
O23 C22 C21 112.9(2)
C24 C23 O23 110.1(3)
C24 C23 H23A 109.6
O23 C23 H23A 109.6
C24 C23 H23B 109.6
O23 C23 H23B 109.6
H23A C23 H23B 108.2
C23 C24 H24A 109.5
C23 C24 H24B 109.5
H24A C24 H24B 109.5
C23 C24 H24C 109.5
H24A C24 H24C 109.5
H24B C24 H24C 109.5
O1 C31 C32 121.29(19)
O1 C31 C36 120.78(19)
C32 C31 C36 117.94(19)
C33 C32 C31 119.3(2)
C33 C32 C37 119.5(2)
C31 C32 C37 121.15(19)
C34 C33 C32 123.2(2)
C34 C33 H33 118.4
C32 C33 H33 118.4
C35 C34 C33 117.4(2)
C35 C34 C39 120.8(2)
C33 C34 C39 121.8(2)
C34 C35 C36 123.1(2)
C34 C35 H35 118.4
C36 C35 H35 118.4
C35 C36 C31 119.0(2)
C35 C36 C38 119.9(2)
C31 C36 C38 121.16(19)
C41 C37 C43 106.8(2)
C41 C37 C42 106.7(2)
C43 C37 C42 110.4(2)
C41 C37 C32 112.4(2)
C43 C37 C32 110.32(18)
C42 C37 C32 110.06(19)
C36 C38 C45 110.29(19)
C36 C38 C44 112.4(2)
C45 C38 C44 106.05(19)
C36 C38 C46 109.82(18)
C45 C38 C46 111.5(2)
C44 C38 C46 106.7(2)
C34 C39 H39A 109.5
C34 C39 H39B 109.5
H39A C39 H39B 109.5
C34 C39 H39C 109.5
H39A C39 H39C 109.5
H39B C39 H39C 109.5
C37 C41 H41A 109.5
C37 C41 H41B 109.5
H41A C41 H41B 109.5
C37 C41 H41C 109.5
H41A C41 H41C 109.5
H41B C41 H41C 109.5
C37 C42 H42A 109.5
C37 C42 H42B 109.5
H42A C42 H42B 109.5
C37 C42 H42C 109.5
H42A C42 H42C 109.5
H42B C42 H42C 109.5
C37 C43 H43A 109.5
C37 C43 H43B 109.5
H43A C43 H43B 109.5
C37 C43 H43C 109.5
H43A C43 H43C 109.5
H43B C43 H43C 109.5
C38 C44 H44A 109.5
C38 C44 H44B 109.5
H44A C44 H44B 109.5
C38 C44 H44C 109.5
H44A C44 H44C 109.5
H44B C44 H44C 109.5
C38 C45 H45A 109.5
C38 C45 H45B 109.5
H45A C45 H45B 109.5
C38 C45 H45C 109.5
H45A C45 H45C 109.5
H45B C45 H45C 109.5
C38 C46 H46A 109.5
C38 C46 H46B 109.5
H46A C46 H46B 109.5
C38 C46 H46C 109.5
H46A C46 H46C 109.5
H46B C46 H46C 109.5
O2 C51 C52 120.8(2)
O2 C51 C56 120.5(2)
C52 C51 C56 118.7(2)
C53 C52 C51 118.7(2)
C53 C52 C57 120.4(2)
C51 C52 C57 120.9(2)
C54 C53 C52 123.4(2)
C54 C53 H53 118.3
C52 C53 H53 118.3
C53 C54 C55 117.2(2)
C53 C54 C59 121.5(2)
C55 C54 C59 121.3(2)
C54 C55 C56 123.1(2)
C54 C55 H55 118.5
C56 C55 H55 118.5
C55 C56 C51 118.9(2)
C55 C56 C58 120.7(2)
C51 C56 C58 120.4(2)
C66 C57 C64 107.1(2)
C66 C57 C52 110.4(2)
C64 C57 C52 112.9(2)
C66 C57 C65 110.5(2)
C64 C57 C65 106.3(2)
C52 C57 C65 109.66(19)
C63 C58 C62 110.0(2)
C63 C58 C61 106.8(2)
C62 C58 C61 106.6(2)
C63 C58 C56 110.8(2)
C62 C58 C56 110.4(2)
C61 C58 C56 112.2(2)
C54 C59 H59A 109.5
C54 C59 H59B 109.5
H59A C59 H59B 109.5
C54 C59 H59C 109.5
H59A C59 H59C 109.5
H59B C59 H59C 109.5
C58 C61 H61A 109.5
C58 C61 H61B 109.5
H61A C61 H61B 109.5
C58 C61 H61C 109.5
H61A C61 H61C 109.5
H61B C61 H61C 109.5
C58 C62 H62A 109.5
C58 C62 H62B 109.5
H62A C62 H62B 109.5
C58 C62 H62C 109.5
H62A C62 H62C 109.5
H62B C62 H62C 109.5
C58 C63 H63A 109.5
C58 C63 H63B 109.5
H63A C63 H63B 109.5
C58 C63 H63C 109.5
H63A C63 H63C 109.5
H63B C63 H63C 109.5
C57 C64 H64A 109.5
C57 C64 H64B 109.5
H64A C64 H64B 109.5
C57 C64 H64C 109.5
H64A C64 H64C 109.5
H64B C64 H64C 109.5
C57 C65 H65A 109.5
C57 C65 H65B 109.5
H65A C65 H65B 109.5
C57 C65 H65C 109.5
H65A C65 H65C 109.5
H65B C65 H65C 109.5
C57 C66 H66A 109.5
C57 C66 H66B 109.5
H66A C66 H66B 109.5
C57 C66 H66C 109.5
H66A C66 H66C 109.5
H66B C66 H66C 109.5

loop_
_geom_bond_atom_site_label_1
_geom_bond_atom_site_label_2
_geom_bond_distance
Mg1 O1 1.8899(16)
Mg1 O21 1.9903(16)
Mg1 O11 2.0101(16)
Mg1 O3 2.0952(16)
Mg1 O12 2.1467(17)
Mg2 O2 1.8777(17)
Mg2 O11 1.9695(16)
Mg2 O21 1.9994(16)
Mg2 O4 2.0792(18)
Mg2 O22 2.1309(17)
O1 C31 1.321(2)
O2 C51 1.321(3)
O3 C1 1.448(3)
O3 C4 1.453(3)
C1 C2 1.520(3)
C1 H1A 0.9900
C1 H1B 0.9900
C2 C3 1.500(4)
C2 H2A 0.9900
C2 H2B 0.9900
C3 C4 1.472(4)
C3 H3A 0.9900
C3 H3B 0.9900
C4 H4A 0.9900
C4 H4B 0.9900
O4 C8 1.444(3)
O4 C5 1.452(3)
C5 C6A 1.489(5)
C5 C6B 1.551(12)
C5 H5C 0.9900
C5 H5D 0.9900
C5 H5A 0.9900
C5 H5B 0.9900
C6A C7A 1.506(8)
C6A H6AA 0.9900
C6A H6AB 0.9900
C7A C8 1.518(7)
C7A H7AA 0.9900
C7A H7AB 0.9900
C6B C7B 1.495(15)
C6B H6BA 0.9900
C6B H6BB 0.9900
C7B C8 1.451(16)
C7B H7BA 0.9900
C7B H7BB 0.9900
C8 H8C 0.9900
C8 H8D 0.9900
C8 H8A 0.9900
C8 H8B 0.9900
O11 C11 1.398(3)
O12 C12 1.191(3)
O13 C12 1.335(3)
O13 C13 1.453(3)
O21 C21 1.388(3)
O22 C22 1.199(3)
O23 C22 1.317(3)
O23 C23 1.469(3)
C11 C12 1.512(3)
C11 H11A 0.9900
C11 H11B 0.9900
C13 C14 1.494(4)
C13 H13A 0.9900
C13 H13B 0.9900
C14 H14A 0.9800
C14 H14B 0.9800
C14 H14C 0.9800
C21 C22 1.507(3)
C21 H21A 0.9900
C21 H21B 0.9900
C23 C24 1.449(5)
C23 H23A 0.9900
C23 H23B 0.9900
C24 H24A 0.9800
C24 H24B 0.9800
C24 H24C 0.9800
C31 C32 1.429(3)
C31 C36 1.433(3)
C32 C33 1.390(3)
C32 C37 1.546(3)
C33 C34 1.385(3)
C33 H33 0.9500
C34 C35 1.380(3)
C34 C39 1.516(3)
C35 C36 1.399(3)
C35 H35 0.9500
C36 C38 1.533(3)
C37 C41 1.535(3)
C37 C43 1.538(4)
C37 C42 1.539(3)
C38 C45 1.539(3)
C38 C44 1.542(3)
C38 C46 1.545(3)
C39 H39A 0.9800
C39 H39B 0.9800
C39 H39C 0.9800
C41 H41A 0.9800
C41 H41B 0.9800
C41 H41C 0.9800
C42 H42A 0.9800
C42 H42B 0.9800
C42 H42C 0.9800
C43 H43A 0.9800
C43 H43B 0.9800
C43 H43C 0.9800
C44 H44A 0.9800
C44 H44B 0.9800
C44 H44C 0.9800
C45 H45A 0.9800
C45 H45B 0.9800
C45 H45C 0.9800
C46 H46A 0.9800
C46 H46B 0.9800
C46 H46C 0.9800
C51 C52 1.426(3)
C51 C56 1.427(3)
C52 C53 1.391(3)
C52 C57 1.541(3)
C53 C54 1.384(4)
C53 H53 0.9500
C54 C55 1.385(4)
C54 C59 1.512(3)
C55 C56 1.393(3)
C55 H55 0.9500
C56 C58 1.547(3)
C57 C66 1.533(4)
C57 C64 1.534(4)
C57 C65 1.544(3)
C58 C63 1.530(4)
C58 C62 1.537(4)
C58 C61 1.544(4)
C59 H59A 0.9800
C59 H59B 0.9800
C59 H59C 0.9800
C61 H61A 0.9800
C61 H61B 0.9800
C61 H61C 0.9800
C62 H62A 0.9800
C62 H62B 0.9800
C62 H62C 0.9800
C63 H63A 0.9800
C63 H63B 0.9800
C63 H63C 0.9800
C64 H64A 0.9800
C64 H64B 0.9800
C64 H64C 0.9800
C65 H65A 0.9800
C65 H65B 0.9800
C65 H65C 0.9800
C66 H66A 0.9800
C66 H66B 0.9800
C66 H66C 0.9800

loop_
_geom_torsion_atom_site_label_1
_geom_torsion_atom_site_label_2
_geom_torsion_atom_site_label_3
_geom_torsion_atom_site_label_4
_geom_torsion
C4 O3 C1 C2 -12.5(3)
Mg1 O3 C1 C2 154.80(17)
O3 C1 C2 C3 30.2(3)
C1 C2 C3 C4 -36.4(3)
C1 O3 C4 C3 -10.8(3)
Mg1 O3 C4 C3 -176.64(16)
C2 C3 C4 O3 29.9(3)
C8 O4 C5 C6A -17.4(4)
Mg2 O4 C5 C6A 168.5(3)
C8 O4 C5 C6B 13.8(6)
Mg2 O4 C5 C6B -160.2(6)
O4 C5 C6A C7A 33.3(5)
C5 C6A C7A C8 -36.7(5)
O4 C5 C6B C7B -38.4(12)
C5 C6B C7B C8 43.1(15)
C5 O4 C8 C7B 12.6(9)
Mg2 O4 C8 C7B -173.7(9)
C5 O4 C8 C7A -6.3(4)
Mg2 O4 C8 C7A 167.3(3)
C6B C7B C8 O4 -31.9(14)
C6A C7A C8 O4 27.3(5)
Mg2 O11 C11 C12 -128.02(17)
Mg1 O11 C11 C12 3.4(2)
Mg1 O12 C12 O13 176.25(17)
Mg1 O12 C12 C11 -4.6(3)
C13 O13 C12 O12 -1.0(3)
C13 O13 C12 C11 179.8(2)
C13 O13 C12 Mg1 13.3(9)
O11 C11 C12 O12 1.1(3)
O11 C11 C12 O13 -179.66(18)
O11 C11 C12 Mg1 -2.20(16)
C12 O13 C13 C14 165.4(2)
Mg1 O21 C21 C22 164.11(19)
Mg2 O21 C21 C22 -4.5(3)
Mg2 O22 C22 O23 -173.21(19)
Mg2 O22 C22 C21 6.6(3)
C23 O23 C22 O22 7.3(4)
C23 O23 C22 C21 -172.6(2)
C23 O23 C22 Mg2 -17.3(10)
O21 C21 C22 O22 -1.8(3)
O21 C21 C22 O23 178.0(2)
O21 C21 C22 Mg2 2.96(17)
C22 O23 C23 C24 77.5(4)
O1 C31 C32 C33 -176.23(19)
C36 C31 C32 C33 3.5(3)
O1 C31 C32 C37 3.5(3)
C36 C31 C32 C37 -176.76(19)
C31 C32 C33 C34 -1.5(3)
C37 C32 C33 C34 178.7(2)
C32 C33 C34 C35 -0.6(3)
C32 C33 C34 C39 178.5(2)
C33 C34 C35 C36 0.7(3)
C39 C34 C35 C36 -178.4(2)
C34 C35 C36 C31 1.4(3)
C34 C35 C36 C38 -178.4(2)
O1 C31 C36 C35 176.28(18)
C32 C31 C36 C35 -3.4(3)
O1 C31 C36 C38 -3.9(3)
C32 C31 C36 C38 176.38(19)
C33 C32 C37 C41 -4.2(3)
C31 C32 C37 C41 176.0(2)
C33 C32 C37 C43 114.9(2)
C31 C32 C37 C43 -64.9(3)
C33 C32 C37 C42 -123.0(2)
C31 C32 C37 C42 57.2(3)
C35 C36 C38 C45 121.0(2)
C31 C36 C38 C45 -58.8(3)
C35 C36 C38 C44 2.9(3)
C31 C36 C38 C44 -176.9(2)
C35 C36 C38 C46 -115.7(2)
C31 C36 C38 C46 64.5(3)
O2 C51 C52 C53 178.5(2)
C56 C51 C52 C53 -0.4(3)
O2 C51 C52 C57 -1.2(3)
C56 C51 C52 C57 179.9(2)
C51 C52 C53 C54 1.5(3)
C57 C52 C53 C54 -178.8(2)
C52 C53 C54 C55 -1.3(3)
C52 C53 C54 C59 179.0(2)
C53 C54 C55 C56 0.0(3)
C59 C54 C55 C56 179.6(2)
C54 C55 C56 C51 1.1(3)
C54 C55 C56 C58 -178.4(2)
O2 C51 C56 C55 -179.7(2)
C52 C51 C56 C55 -0.9(3)
O2 C51 C56 C58 -0.2(3)
C52 C51 C56 C58 178.7(2)
C53 C52 C57 C66 121.5(2)
C51 C52 C57 C66 -58.8(3)
C53 C52 C57 C64 1.8(3)
C51 C52 C57 C64 -178.6(2)
C53 C52 C57 C65 -116.5(2)
C51 C52 C57 C65 63.2(3)
C55 C56 C58 C63 119.4(2)
C51 C56 C58 C63 -60.2(3)
C55 C56 C58 C62 -118.5(2)
C51 C56 C58 C62 61.9(3)
C55 C56 C58 C61 0.1(3)
C51 C56 C58 C61 -179.4(2)
